data_4082934
loop_
_publ_author_name
'Alzamly, Ahmed'
'Gambarotta, Sandro'
'Korobkov, Ilia'

_publ_section_title
;
 Reactivity with Alkylaluminum of a Chromium Complex of a
 Pyridine-Containing PNP Ligand: Redox N--P Bond Cleavage
;
_journal_issue 7
_journal_name_full Organometallics
_journal_page_first 1602
_journal_paper_doi 10.1021/om401129w
_journal_volume 33
_journal_year 2014
_chemical_formula_sum 'C63 H63 Cl3 Cr N3 O2.5 P4'
_chemical_formula_weight 1184.39
_chemical_name_systematic
; 
 ? 
;
_space_group_IT_number 2
_symmetry_cell_setting triclinic
_symmetry_space_group_name_Hall '-P 1'
_symmetry_space_group_name_H-M 'P -1'
_atom_sites_solution_hydrogens geom
_atom_sites_solution_primary direct
_atom_sites_solution_secondary difmap
_audit_creation_method SHELXL-97
_cell_angle_alpha 86.477(2)
_cell_angle_beta 88.342(2)
_cell_angle_gamma 73.417(2)
_cell_formula_units_Z 2
_cell_length_a 10.3183(4)
_cell_length_b 12.5463(5)
_cell_length_c 24.2213(10)
_cell_measurement_reflns_used 9879
_cell_measurement_temperature 200(2)
_cell_measurement_theta_max 28.28
_cell_measurement_theta_min 2.32
_cell_volume 2999.3(2)
_computing_cell_refinement 'APEX II, Bruker (2009)'
_computing_data_collection 'APEX II, Bruker (2009)'
_computing_data_reduction 'XPREP, Bruker (2009)'
_computing_molecular_graphics 'SHELXTL, Bruker (2004)'
_computing_publication_material 'SHELXTL, Bruker (2004)'
_computing_structure_refinement 'SHELXL-97 (Sheldrick, 2008)'
_computing_structure_solution 'SHELXS-97 (Sheldrick, 2008)'
_diffrn_ambient_temperature 200(2)
_diffrn_measured_fraction_theta_full 0.989
_diffrn_measured_fraction_theta_max 0.989
_diffrn_measurement_device_type 'Bruker APEX-II CCD'
_diffrn_measurement_method '\f and \w scans'
_diffrn_radiation_monochromator graphite
_diffrn_radiation_source 'fine-focus sealed tube'
_diffrn_radiation_type MoK\a
_diffrn_radiation_wavelength 0.71073
_diffrn_reflns_av_R_equivalents 0.0224
_diffrn_reflns_av_sigmaI/netI 0.0271
_diffrn_reflns_limit_h_max 13
_diffrn_reflns_limit_h_min -13
_diffrn_reflns_limit_k_max 13
_diffrn_reflns_limit_k_min -16
_diffrn_reflns_limit_l_max 32
_diffrn_reflns_limit_l_min -30
_diffrn_reflns_number 45550
_diffrn_reflns_theta_full 28.32
_diffrn_reflns_theta_max 28.32
_diffrn_reflns_theta_min 1.68
_exptl_absorpt_coefficient_mu 0.477
_exptl_absorpt_correction_T_max 0.9494
_exptl_absorpt_correction_T_min 0.8981
_exptl_absorpt_correction_type multi-scan
_exptl_absorpt_process_details 'SADABS, Bruker (2003)'
_exptl_crystal_colour purple
_exptl_crystal_density_diffrn 1.311
_exptl_crystal_density_meas ?
_exptl_crystal_density_method 'not measured'
_exptl_crystal_description block
_exptl_crystal_F_000 1234
_exptl_crystal_size_max 0.23
_exptl_crystal_size_mid 0.11
_exptl_crystal_size_min 0.11
_refine_diff_density_max 1.470
_refine_diff_density_min -0.821
_refine_diff_density_rms 0.107
_refine_ls_extinction_method none
_refine_ls_goodness_of_fit_ref 1.015
_refine_ls_hydrogen_treatment constr
_refine_ls_matrix_type full
_refine_ls_number_parameters 673
_refine_ls_number_reflns 14794
_refine_ls_number_restraints 0
_refine_ls_restrained_S_all 1.015
_refine_ls_R_factor_all 0.0767
_refine_ls_R_factor_gt 0.0640
_refine_ls_shift/su_max 0.001
_refine_ls_shift/su_mean 0.000
_refine_ls_structure_factor_coef Fsqd
_refine_ls_weighting_details 'calc w=1/[\s^2^(Fo^2^)+(0.1160P)^2^+3.9390P] where P=(Fo^2^+2Fc^2^)/3'
_refine_ls_weighting_scheme calc
_refine_ls_wR_factor_gt 0.1798
_refine_ls_wR_factor_ref 0.1910
_reflns_number_gt 12119
_reflns_number_total 14794
_reflns_threshold_expression >2sigma(I)
_cod_data_source_file om401129w_si_002.cif
_cod_data_source_block sg175
_cod_depositor_comments
;
The following automatic conversions were performed:

'_symmetry_cell_setting' value 'Triclinic' changed to 'triclinic'
according to
/usr/data/users/saulius/automatic-downloads/rss-feeds/ACS/lib/dictionaries/cif_core.dic
dictionary named 'cif_core.dic' version 2.4.2 from 2011-04-26.

Automatic conversion script
Id: cif_fix_values 2281 2013-09-26 08:29:07Z andrius 

 Adding full bibliography for 4082934.cif.

The following automatic conversions were performed:

'_exptl_crystal_density_meas' value 'n/a' was changed to '?' - the
value is perceived as not measured.

Automatic conversion script
Id: cif_fix_values 3008 2015-01-20 13:52:24Z robertas 
;
_cod_original_sg_symbol_H-M P-1
_cod_original_formula_sum 'C63 H63 Cl3 Cr N3 O2.50 P4'
_cod_database_code 4082934

loop_
_symmetry_equiv_pos_as_xyz
'x, y, z'
'-x, -y, -z'

loop_
_atom_site_label
_atom_site_type_symbol
_atom_site_fract_x
_atom_site_fract_y
_atom_site_fract_z
_atom_site_U_iso_or_equiv
_atom_site_adp_type
_atom_site_occupancy
_atom_site_symmetry_multiplicity
_atom_site_calc_flag
_atom_site_refinement_flags
_atom_site_disorder_assembly
_atom_site_disorder_group
Cr1 Cr 0.20735(4) 0.64511(3) 0.265300(16) 0.01966(11) Uani 1 1 d . . .
Cl1 Cl 0.07657(7) 0.58265(6) 0.20629(3) 0.03298(16) Uani 1 1 d . . .
Cl2 Cl 0.06432(8) 0.82164(6) 0.26156(3) 0.03799(18) Uani 1 1 d . . .
Cl3 Cl 0.35620(7) 0.67907(6) 0.32715(3) 0.02852(15) Uani 1 1 d . . .
N1 N 0.2406(2) 0.43234(18) 0.34724(9) 0.0225(4) Uani 1 1 d . . .
N2 N 0.3447(2) 0.48619(17) 0.26509(9) 0.0205(4) Uani 1 1 d . . .
N3 N 0.4357(2) 0.53871(19) 0.17898(10) 0.0281(5) Uani 1 1 d . . .
P1 P 0.21555(7) 0.33869(6) 0.40061(3) 0.02761(16) Uani 1 1 d . A .
P2 P 0.12010(6) 0.56042(5) 0.34499(3) 0.02087(14) Uani 1 1 d . . .
P3 P 0.46398(9) 0.49460(7) 0.10999(3) 0.03654(19) Uani 1 1 d . . .
P4 P 0.35292(7) 0.67593(6) 0.19042(3) 0.02356(15) Uani 1 1 d . . .
C1 C 0.3477(2) 0.4109(2) 0.30792(10) 0.0204(5) Uani 1 1 d . . .
C2 C 0.4520(3) 0.3120(2) 0.31277(12) 0.0282(6) Uani 1 1 d . . .
H2A H 0.4544 0.2606 0.3435 0.034 Uiso 1 1 calc R . .
C3 C 0.5514(3) 0.2897(2) 0.27254(12) 0.0301(6) Uani 1 1 d . . .
H3A H 0.6229 0.2224 0.2755 0.036 Uiso 1 1 calc R . .
C4 C 0.5482(3) 0.3637(2) 0.22819(12) 0.0268(5) Uani 1 1 d . . .
H4A H 0.6161 0.3479 0.2001 0.032 Uiso 1 1 calc R . .
C5 C 0.4434(2) 0.4624(2) 0.22517(11) 0.0221(5) Uani 1 1 d . . .
C6 C 0.2403(3) 0.2024(3) 0.37183(14) 0.0348(6) Uani 1 1 d . . .
C7 C 0.1212(9) 0.1831(7) 0.3525(4) 0.060(2) Uani 0.50 1 d P A 1
H7A H 0.0395 0.2421 0.3520 0.072 Uiso 0.50 1 calc PR A 1
C8 C 0.1200(12) 0.0794(8) 0.3343(5) 0.076(3) Uani 0.50 1 d P A 1
H8A H 0.0397 0.0665 0.3218 0.091 Uiso 0.50 1 calc PR A 1
C10 C 0.3428(12) 0.0047(7) 0.3609(6) 0.074(3) Uani 0.50 1 d P A 1
H10A H 0.4164 -0.0595 0.3688 0.089 Uiso 0.50 1 calc PR A 1
C11 C 0.3485(9) 0.1073(7) 0.3786(5) 0.060(2) Uani 0.50 1 d P A 1
H11A H 0.4283 0.1119 0.3956 0.072 Uiso 0.50 1 calc PR A 1
C7' C 0.2281(7) 0.1932(5) 0.3152(3) 0.0400(14) Uani 0.50 1 d P A 2
H7B H 0.2144 0.2566 0.2901 0.048 Uiso 0.50 1 calc PR A 2
C8' C 0.2364(10) 0.0886(7) 0.2963(4) 0.056(2) Uani 0.50 1 d P A 2
H8B H 0.2358 0.0789 0.2577 0.068 Uiso 0.50 1 calc PR A 2
C10' C 0.2677(14) 0.0089(7) 0.3871(5) 0.071(3) Uani 0.50 1 d P A 2
H10B H 0.2872 -0.0543 0.4125 0.085 Uiso 0.50 1 calc PR A 2
C11' C 0.2636(11) 0.1116(6) 0.4068(3) 0.055(2) Uani 0.50 1 d P A 2
H11B H 0.2772 0.1177 0.4450 0.066 Uiso 0.50 1 calc PR A 2
C9 C 0.2460(6) -0.0054(4) 0.3354(3) 0.0763(15) Uani 1 1 d . . .
H9A H 0.2553 -0.0710 0.3162 0.092 Uiso 0.50 1 calc PR A 1
H9B H 0.2386 -0.0746 0.3241 0.092 Uiso 0.50 1 d PR A 2
C12 C 0.3604(3) 0.3218(3) 0.44554(12) 0.0356(6) Uani 1 1 d . . .
C13 C 0.3665(6) 0.2547(5) 0.4932(2) 0.0777(16) Uani 1 1 d . A .
H13A H 0.3023 0.2142 0.5002 0.093 Uiso 1 1 calc R . .
C14 C 0.4702(7) 0.2472(6) 0.5317(2) 0.096(2) Uani 1 1 d . . .
H14A H 0.4755 0.2004 0.5644 0.115 Uiso 1 1 calc R A .
C15 C 0.5623(5) 0.3059(5) 0.5227(2) 0.0744(15) Uani 1 1 d . A .
H15A H 0.6326 0.2989 0.5484 0.089 Uiso 1 1 calc R . .
C16 C 0.5518(4) 0.3739(4) 0.47691(18) 0.0584(11) Uani 1 1 d . . .
H16A H 0.6151 0.4157 0.4707 0.070 Uiso 1 1 calc R A .
C17 C 0.4514(3) 0.3847(3) 0.43858(15) 0.0416(7) Uani 1 1 d . A .
H17A H 0.4446 0.4354 0.4073 0.050 Uiso 1 1 calc R . .
C18 C 0.4340(3) 0.3578(3) 0.11698(14) 0.0393(7) Uani 1 1 d . . .
C19 C 0.3059(4) 0.3543(4) 0.1353(2) 0.0573(10) Uani 1 1 d . . .
H19A H 0.2389 0.4215 0.1430 0.069 Uiso 1 1 calc R . .
C20 C 0.2762(5) 0.2556(5) 0.1422(2) 0.0721(14) Uani 1 1 d . . .
H20A H 0.1901 0.2538 0.1566 0.087 Uiso 1 1 calc R . .
C21 C 0.3703(6) 0.1577(4) 0.1285(2) 0.0688(13) Uani 1 1 d . . .
H21A H 0.3485 0.0890 0.1325 0.083 Uiso 1 1 calc R . .
C22 C 0.4960(5) 0.1606(4) 0.1088(2) 0.0599(11) Uani 1 1 d . . .
H22A H 0.5609 0.0939 0.0987 0.072 Uiso 1 1 calc R . .
C23 C 0.5271(4) 0.2595(3) 0.10387(17) 0.0498(9) Uani 1 1 d . . .
H23A H 0.6147 0.2606 0.0911 0.060 Uiso 1 1 calc R . .
C24 C 0.6478(4) 0.4626(3) 0.09680(16) 0.0441(8) Uani 1 1 d . . .
C25 C 0.7430(5) 0.4633(4) 0.1321(2) 0.0610(12) Uani 1 1 d . . .
H25A H 0.7179 0.4767 0.1697 0.073 Uiso 1 1 calc R . .
C26 C 0.8780(5) 0.4453(5) 0.1168(3) 0.0784(15) Uani 1 1 d . . .
H26A H 0.9437 0.4459 0.1434 0.094 Uiso 1 1 calc R . .
C27 C 0.9145(6) 0.4266(5) 0.0628(3) 0.0839(18) Uani 1 1 d . . .
H27A H 1.0061 0.4155 0.0514 0.101 Uiso 1 1 calc R . .
C28 C 0.8192(6) 0.4237(5) 0.0251(2) 0.0788(17) Uani 1 1 d . . .
H28A H 0.8444 0.4084 -0.0122 0.095 Uiso 1 1 calc R . .
C29 C 0.6842(5) 0.4438(4) 0.0425(2) 0.0634(12) Uani 1 1 d . . .
H29A H 0.6170 0.4443 0.0164 0.076 Uiso 1 1 calc R . .
C30 C 0.1075(3) 0.6282(2) 0.41019(11) 0.0262(5) Uani 1 1 d . . .
C31 C 0.1076(3) 0.5758(3) 0.46264(13) 0.0356(6) Uani 1 1 d . . .
H31A H 0.1226 0.4975 0.4664 0.043 Uiso 1 1 calc R . .
C32 C 0.0861(4) 0.6374(3) 0.50923(14) 0.0406(7) Uani 1 1 d . . .
H32A H 0.0875 0.6009 0.5448 0.049 Uiso 1 1 calc R . .
C33 C 0.0626(5) 0.7511(4) 0.50435(16) 0.0546(10) Uani 1 1 d . . .
H33A H 0.0474 0.7929 0.5365 0.066 Uiso 1 1 calc R . .
C34 C 0.0610(6) 0.8039(3) 0.45316(18) 0.0637(12) Uani 1 1 d . . .
H34A H 0.0423 0.8827 0.4498 0.076 Uiso 1 1 calc R . .
C35 C 0.0867(4) 0.7427(3) 0.40586(15) 0.0439(8) Uani 1 1 d . . .
H35A H 0.0899 0.7794 0.3706 0.053 Uiso 1 1 calc R . .
C36 C -0.0395(3) 0.5265(2) 0.34285(12) 0.0273(5) Uani 1 1 d . . .
C37 C -0.1519(3) 0.5850(3) 0.37240(15) 0.0416(7) Uani 1 1 d . . .
H37A H -0.1454 0.6412 0.3958 0.050 Uiso 1 1 calc R . .
C38 C -0.2747(3) 0.5603(4) 0.36744(18) 0.0566(11) Uani 1 1 d . . .
H38A H -0.3521 0.6010 0.3872 0.068 Uiso 1 1 calc R . .
C39 C -0.2851(4) 0.4789(4) 0.33462(17) 0.0528(10) Uani 1 1 d . . .
H39A H -0.3688 0.4619 0.3325 0.063 Uiso 1 1 calc R . .
C40 C -0.1752(4) 0.4213(3) 0.30463(18) 0.0497(9) Uani 1 1 d . . .
H40A H -0.1830 0.3649 0.2816 0.060 Uiso 1 1 calc R . .
C41 C -0.0520(3) 0.4458(3) 0.30804(15) 0.0382(7) Uani 1 1 d . . .
H41A H 0.0234 0.4073 0.2866 0.046 Uiso 1 1 calc R . .
C42 C 0.4805(3) 0.7423(2) 0.20761(12) 0.0299(6) Uani 1 1 d . . .
C43 C 0.6088(3) 0.6813(3) 0.22391(15) 0.0416(7) Uani 1 1 d . . .
H43A H 0.6336 0.6023 0.2242 0.050 Uiso 1 1 calc R . .
C44 C 0.7016(4) 0.7338(4) 0.23987(17) 0.0506(9) Uani 1 1 d . . .
H44A H 0.7904 0.6912 0.2500 0.061 Uiso 1 1 calc R . .
C45 C 0.6651(4) 0.8468(4) 0.24101(17) 0.0553(10) Uani 1 1 d . . .
H45A H 0.7293 0.8829 0.2513 0.066 Uiso 1 1 calc R . .
C46 C 0.5347(5) 0.9098(4) 0.2273(2) 0.0626(11) Uani 1 1 d . . .
H46A H 0.5088 0.9884 0.2297 0.075 Uiso 1 1 calc R . .
C47 C 0.4421(4) 0.8570(3) 0.21004(19) 0.0501(9) Uani 1 1 d . . .
H47A H 0.3533 0.8995 0.2000 0.060 Uiso 1 1 calc R . .
C48 C 0.2928(3) 0.7436(2) 0.12420(12) 0.0295(6) Uani 1 1 d . . .
C49 C 0.3809(4) 0.7723(4) 0.08580(15) 0.0496(9) Uani 1 1 d . . .
H49A H 0.4749 0.7524 0.0932 0.060 Uiso 1 1 calc R . .
C50 C 0.3315(5) 0.8306(4) 0.03595(17) 0.0602(11) Uani 1 1 d . . .
H50A H 0.3922 0.8499 0.0097 0.072 Uiso 1 1 calc R . .
C51 C 0.1976(5) 0.8595(4) 0.02513(16) 0.0547(10) Uani 1 1 d . . .
H51A H 0.1649 0.8989 -0.0088 0.066 Uiso 1 1 calc R . .
C52 C 0.1098(4) 0.8325(4) 0.06251(16) 0.0533(9) Uani 1 1 d . . .
H52A H 0.0160 0.8534 0.0546 0.064 Uiso 1 1 calc R . .
C53 C 0.1558(4) 0.7745(3) 0.11240(14) 0.0414(7) Uani 1 1 d . . .
H53A H 0.0936 0.7561 0.1383 0.050 Uiso 1 1 calc R . .
O1 O 0.2471(4) 0.0772(3) 0.94679(15) 0.0707(9) Uiso 1 1 d . . .
C54 C 0.2765(7) 0.1239(6) 0.9945(3) 0.0922(18) Uiso 1 1 d . . .
H54A H 0.3727 0.0914 1.0044 0.111 Uiso 1 1 calc R . .
H54B H 0.2195 0.1094 1.0260 0.111 Uiso 1 1 calc R . .
C55 C 0.2475(9) 0.2444(7) 0.9812(3) 0.113(2) Uiso 1 1 d . . .
H55A H 0.1692 0.2860 1.0033 0.136 Uiso 1 1 calc R . .
H55B H 0.3267 0.2702 0.9894 0.136 Uiso 1 1 calc R . .
C56 C 0.2171(7) 0.2622(6) 0.9220(3) 0.0959(19) Uiso 1 1 d . . .
H56A H 0.1192 0.2966 0.9160 0.115 Uiso 1 1 calc R . .
H56B H 0.2679 0.3106 0.9034 0.115 Uiso 1 1 calc R . .
C57 C 0.2608(7) 0.1504(5) 0.9016(3) 0.0869(16) Uiso 1 1 d . . .
H57A H 0.2036 0.1443 0.8705 0.104 Uiso 1 1 calc R . .
H57B H 0.3560 0.1325 0.8886 0.104 Uiso 1 1 calc R . .
O2 O 0.8209(7) 0.0916(6) 0.1941(3) 0.146(2) Uiso 1 1 d . . .
C58 C 0.8949(10) 0.0670(8) 0.1418(4) 0.128(3) Uiso 1 1 d . . .
H58A H 0.8408 0.1101 0.1105 0.154 Uiso 1 1 calc R . .
H58B H 0.9164 -0.0133 0.1353 0.154 Uiso 1 1 calc R . .
C59 C 1.0213(11) 0.1002(10) 0.1476(5) 0.147(3) Uiso 1 1 d . . .
H59A H 1.1004 0.0342 0.1537 0.177 Uiso 1 1 calc R . .
H59B H 1.0384 0.1447 0.1144 0.177 Uiso 1 1 calc R . .
C60 C 0.9936(10) 0.1636(9) 0.1937(4) 0.141(3) Uiso 1 1 d . . .
H60A H 1.0016 0.2389 0.1830 0.170 Uiso 1 1 calc R . .
H60B H 1.0629 0.1295 0.2219 0.170 Uiso 1 1 calc R . .
C61 C 0.8598(7) 0.1747(6) 0.2186(3) 0.0893(17) Uiso 1 1 d . . .
H61A H 0.8651 0.1615 0.2593 0.107 Uiso 1 1 calc R . .
H61B H 0.7969 0.2491 0.2095 0.107 Uiso 1 1 calc R . .
O3 O 0.2922(14) 1.0315(11) 0.5681(6) 0.140(4) Uiso 0.50 1 d P . .
C63 C 0.2762(13) 0.9550(10) 0.6561(5) 0.085(3) Uiso 0.50 1 d P . .
H63A H 0.3683 0.9128 0.6683 0.102 Uiso 0.50 1 calc PR . .
H63B H 0.2145 0.9696 0.6886 0.102 Uiso 0.50 1 calc PR . .
C62 C 0.2754(17) 1.0620(13) 0.6224(7) 0.108(4) Uiso 0.50 1 d P . .
H62A H 0.1887 1.1202 0.6274 0.129 Uiso 0.50 1 calc PR . .
H62B H 0.3503 1.0906 0.6335 0.129 Uiso 0.50 1 calc PR . .
C64 C 0.2249(17) 0.8972(13) 0.6127(7) 0.105(4) Uiso 0.50 1 d P . .
H64A H 0.2732 0.8167 0.6159 0.126 Uiso 0.50 1 calc PR . .
H64B H 0.1276 0.9055 0.6198 0.126 Uiso 0.50 1 calc PR . .
C65 C 0.2398(18) 0.9338(14) 0.5650(7) 0.113(5) Uiso 0.50 1 d P . .
H65A H 0.1521 0.9560 0.5456 0.135 Uiso 0.50 1 calc PR . .
H65B H 0.3042 0.8756 0.5441 0.135 Uiso 0.50 1 calc PR . .

loop_
_atom_site_aniso_label
_atom_site_aniso_U_11
_atom_site_aniso_U_22
_atom_site_aniso_U_33
_atom_site_aniso_U_23
_atom_site_aniso_U_13
_atom_site_aniso_U_12
Cr1 0.01676(19) 0.0201(2) 0.0210(2) 0.00039(14) 0.00179(14) -0.00389(14)
Cl1 0.0295(3) 0.0394(4) 0.0320(4) -0.0025(3) -0.0056(3) -0.0123(3)
Cl2 0.0384(4) 0.0256(3) 0.0413(4) -0.0005(3) -0.0029(3) 0.0047(3)
Cl3 0.0275(3) 0.0337(3) 0.0268(3) -0.0021(2) -0.0017(2) -0.0126(3)
N1 0.0195(10) 0.0244(10) 0.0220(10) 0.0025(8) 0.0021(8) -0.0050(8)
N2 0.0184(9) 0.0210(10) 0.0219(10) 0.0001(8) 0.0020(8) -0.0056(8)
N3 0.0278(11) 0.0266(11) 0.0262(12) 0.0013(9) 0.0081(9) -0.0030(9)
P1 0.0272(3) 0.0287(3) 0.0269(4) 0.0036(3) 0.0024(3) -0.0091(3)
P2 0.0167(3) 0.0233(3) 0.0220(3) -0.0002(2) 0.0026(2) -0.0052(2)
P3 0.0411(4) 0.0381(4) 0.0280(4) -0.0023(3) 0.0036(3) -0.0078(3)
P4 0.0215(3) 0.0235(3) 0.0242(3) 0.0025(2) 0.0035(2) -0.0053(2)
C1 0.0178(11) 0.0222(11) 0.0214(12) -0.0018(9) 0.0013(9) -0.0060(9)
C2 0.0244(13) 0.0248(13) 0.0307(14) 0.0061(10) 0.0028(10) -0.0013(10)
C3 0.0227(12) 0.0271(13) 0.0339(15) 0.0017(11) 0.0018(11) 0.0024(10)
C4 0.0204(12) 0.0296(13) 0.0272(13) -0.0034(10) 0.0048(10) -0.0020(10)
C5 0.0185(11) 0.0225(11) 0.0248(12) -0.0009(9) 0.0016(9) -0.0053(9)
C6 0.0343(15) 0.0299(14) 0.0404(17) 0.0023(12) -0.0007(12) -0.0104(12)
C7 0.058(5) 0.041(4) 0.081(6) -0.003(4) -0.009(4) -0.012(4)
C8 0.087(7) 0.051(5) 0.100(8) -0.002(5) -0.032(6) -0.034(5)
C10 0.075(7) 0.026(4) 0.111(9) 0.007(5) -0.011(7) -0.001(4)
C11 0.051(5) 0.040(4) 0.089(7) 0.010(4) -0.012(5) -0.014(3)
C7' 0.052(4) 0.030(3) 0.038(3) -0.004(2) -0.008(3) -0.012(3)
C8' 0.072(5) 0.042(4) 0.057(5) -0.012(3) -0.017(4) -0.015(4)
C10' 0.108(9) 0.029(4) 0.078(7) 0.010(4) 0.008(6) -0.026(5)
C11' 0.097(7) 0.030(3) 0.040(4) 0.006(3) -0.001(4) -0.022(4)
C9 0.096(4) 0.035(2) 0.100(4) -0.013(2) -0.016(3) -0.019(2)
C12 0.0353(15) 0.0457(17) 0.0247(14) 0.0018(12) -0.0037(11) -0.0100(13)
C13 0.089(4) 0.101(4) 0.048(3) 0.038(3) -0.026(2) -0.043(3)
C14 0.116(5) 0.124(5) 0.044(3) 0.037(3) -0.037(3) -0.035(4)
C15 0.061(3) 0.107(4) 0.048(3) -0.016(3) -0.022(2) -0.008(3)
C16 0.041(2) 0.081(3) 0.054(2) -0.021(2) -0.0108(17) -0.0122(19)
C17 0.0348(16) 0.052(2) 0.0387(18) -0.0085(15) -0.0039(13) -0.0122(14)
C18 0.0403(17) 0.0441(18) 0.0349(16) -0.0064(13) -0.0020(13) -0.0132(14)
C19 0.044(2) 0.061(2) 0.071(3) -0.023(2) 0.0023(19) -0.0195(18)
C20 0.063(3) 0.086(4) 0.082(3) -0.022(3) 0.014(2) -0.044(3)
C21 0.085(3) 0.055(3) 0.078(3) -0.004(2) -0.009(3) -0.037(2)
C22 0.066(3) 0.044(2) 0.071(3) -0.0076(19) -0.008(2) -0.0155(19)
C23 0.049(2) 0.046(2) 0.054(2) -0.0072(16) 0.0015(17) -0.0116(16)
C24 0.0469(19) 0.0379(17) 0.0460(19) -0.0037(14) 0.0194(16) -0.0116(14)
C25 0.066(3) 0.071(3) 0.060(3) -0.028(2) 0.031(2) -0.039(2)
C26 0.058(3) 0.084(4) 0.104(4) -0.026(3) 0.010(3) -0.035(3)
C27 0.060(3) 0.088(4) 0.110(5) -0.029(3) 0.048(3) -0.032(3)
C28 0.085(4) 0.077(3) 0.074(3) -0.020(3) 0.054(3) -0.024(3)
C29 0.060(3) 0.075(3) 0.054(2) -0.005(2) 0.022(2) -0.020(2)
C30 0.0210(12) 0.0322(13) 0.0253(13) -0.0052(10) 0.0067(10) -0.0072(10)
C31 0.0379(16) 0.0409(16) 0.0286(15) -0.0005(12) 0.0065(12) -0.0131(13)
C32 0.0417(17) 0.057(2) 0.0275(15) -0.0074(14) 0.0073(13) -0.0205(15)
C33 0.070(3) 0.060(2) 0.0377(19) -0.0243(17) 0.0196(18) -0.021(2)
C34 0.101(4) 0.0365(19) 0.050(2) -0.0153(17) 0.020(2) -0.013(2)
C35 0.060(2) 0.0330(16) 0.0334(17) -0.0059(13) 0.0115(15) -0.0051(15)
C36 0.0181(11) 0.0339(14) 0.0294(14) 0.0059(11) -0.0005(10) -0.0083(10)
C37 0.0254(14) 0.059(2) 0.0400(18) -0.0078(15) 0.0051(12) -0.0103(14)
C38 0.0218(15) 0.092(3) 0.055(2) 0.000(2) 0.0070(14) -0.0156(17)
C39 0.0303(17) 0.080(3) 0.056(2) 0.010(2) -0.0048(15) -0.0319(18)
C40 0.0389(18) 0.051(2) 0.066(3) 0.0004(18) -0.0103(17) -0.0245(16)
C41 0.0275(14) 0.0406(17) 0.0490(19) -0.0047(14) -0.0010(13) -0.0129(12)
C42 0.0295(14) 0.0352(14) 0.0267(14) 0.0027(11) 0.0041(11) -0.0132(11)
C43 0.0351(16) 0.0486(19) 0.0398(18) -0.0039(14) -0.0050(13) -0.0093(14)
C44 0.0356(18) 0.069(3) 0.049(2) -0.0064(18) -0.0090(15) -0.0159(17)
C45 0.053(2) 0.082(3) 0.046(2) -0.0027(19) -0.0013(17) -0.044(2)
C46 0.074(3) 0.048(2) 0.076(3) -0.006(2) -0.006(2) -0.034(2)
C47 0.0421(19) 0.0388(18) 0.072(3) -0.0010(17) -0.0044(17) -0.0155(15)
C48 0.0350(14) 0.0289(13) 0.0239(13) 0.0016(10) 0.0018(11) -0.0091(11)
C49 0.0415(19) 0.069(2) 0.0384(19) 0.0126(17) 0.0018(15) -0.0189(17)
C50 0.069(3) 0.077(3) 0.038(2) 0.0173(19) 0.0054(18) -0.030(2)
C51 0.072(3) 0.061(2) 0.0317(18) 0.0142(16) -0.0130(17) -0.023(2)
C52 0.054(2) 0.062(2) 0.041(2) 0.0129(17) -0.0160(17) -0.0150(18)
C53 0.0388(17) 0.0477(19) 0.0340(17) 0.0087(14) -0.0035(13) -0.0082(14)

loop_
_atom_type_symbol
_atom_type_description
_atom_type_scat_dispersion_real
_atom_type_scat_dispersion_imag
_atom_type_scat_source
C C 0.0033 0.0016 'International Tables Vol C Tables 4.2.6.8 and 6.1.1.4'
H H 0.0000 0.0000 'International Tables Vol C Tables 4.2.6.8 and 6.1.1.4'
N N 0.0061 0.0033 'International Tables Vol C Tables 4.2.6.8 and 6.1.1.4'
O O 0.0106 0.0060 'International Tables Vol C Tables 4.2.6.8 and 6.1.1.4'
P P 0.1023 0.0942 'International Tables Vol C Tables 4.2.6.8 and 6.1.1.4'
Cl Cl 0.1484 0.1585 'International Tables Vol C Tables 4.2.6.8 and 6.1.1.4'
Cr Cr 0.3209 0.6236 'International Tables Vol C Tables 4.2.6.8 and 6.1.1.4'

loop_
_geom_angle_atom_site_label_1
_geom_angle_atom_site_label_2
_geom_angle_atom_site_label_3
_geom_angle
N2 Cr1 Cl2 176.77(6)
N2 Cr1 Cl1 87.34(6)
Cl2 Cr1 Cl1 92.86(3)
N2 Cr1 Cl3 84.12(6)
Cl2 Cr1 Cl3 95.79(3)
Cl1 Cr1 Cl3 171.17(3)
N2 Cr1 P4 80.66(6)
Cl2 Cr1 P4 96.12(3)
Cl1 Cr1 P4 91.66(3)
Cl3 Cr1 P4 89.18(3)
N2 Cr1 P2 81.38(6)
Cl2 Cr1 P2 101.83(3)
Cl1 Cr1 P2 91.42(3)
Cl3 Cr1 P2 85.09(3)
P4 Cr1 P2 161.61(3)
C1 N1 P2 119.77(17)
C1 N1 P1 125.84(17)
P2 N1 P1 114.39(12)
C1 N2 C5 119.1(2)
C1 N2 Cr1 120.53(16)
C5 N2 Cr1 119.88(16)
C5 N3 P4 115.69(18)
C5 N3 P3 122.13(18)
P4 N3 P3 119.84(14)
N1 P1 C12 103.24(13)
N1 P1 C6 108.31(13)
C12 P1 C6 105.32(15)
N1 P2 C36 104.09(12)
N1 P2 C30 111.95(12)
C36 P2 C30 102.77(13)
N1 P2 Cr1 98.29(7)
C36 P2 Cr1 121.60(9)
C30 P2 Cr1 117.41(9)
N3 P3 C18 101.87(14)
N3 P3 C24 106.50(15)
C18 P3 C24 103.81(16)
N3 P4 C48 107.05(13)
N3 P4 C42 107.22(13)
C48 P4 C42 102.92(14)
N3 P4 Cr1 98.38(8)
C48 P4 Cr1 124.02(10)
C42 P4 Cr1 115.97(10)
N2 C1 C2 121.1(2)
N2 C1 N1 119.0(2)
C2 C1 N1 119.9(2)
C3 C2 C1 119.2(2)
C4 C3 C2 120.6(2)
C3 C4 C5 118.6(2)
N2 C5 C4 121.5(2)
N2 C5 N3 118.8(2)
C4 C5 N3 119.7(2)
C11' C6 C7' 120.4(5)
C11' C6 C11 46.9(5)
C7' C6 C11 95.0(6)
C11' C6 C7 91.4(6)
C7' C6 C7 61.4(5)
C11 C6 C7 114.3(6)
C11' C6 P1 118.6(4)
C7' C6 P1 120.9(3)
C11 C6 P1 128.8(5)
C7 C6 P1 114.8(4)
C8 C7 C6 122.0(8)
C7 C8 C9 116.4(8)
C9 C10 C11 122.4(8)
C6 C11 C10 121.5(8)
C6 C7' C8' 118.3(6)
C7' C8' C9 120.1(7)
C9 C10' C11' 123.5(8)
C6 C11' C10' 120.0(8)
C10 C9 C10' 45.3(7)
C10 C9 C8 121.2(7)
C10' C9 C8 93.1(8)
C10 C9 C8' 96.2(7)
C10' C9 C8' 116.8(6)
C8 C9 C8' 63.7(6)
C13 C12 C17 118.5(4)
C13 C12 P1 117.1(3)
C17 C12 P1 123.7(3)
C12 C13 C14 119.0(5)
C15 C14 C13 121.3(5)
C16 C15 C14 118.8(4)
C15 C16 C17 121.7(5)
C16 C17 C12 120.4(4)
C23 C18 C19 118.3(4)
C23 C18 P3 124.7(3)
C19 C18 P3 117.0(3)
C20 C19 C18 120.5(4)
C19 C20 C21 120.4(4)
C20 C21 C22 119.5(4)
C23 C22 C21 119.8(4)
C22 C23 C18 121.4(4)
C25 C24 C29 118.4(4)
C25 C24 P3 127.7(3)
C29 C24 P3 113.7(3)
C24 C25 C26 123.0(4)
C27 C26 C25 118.7(5)
C28 C27 C26 120.1(4)
C27 C28 C29 119.0(5)
C24 C29 C28 120.8(5)
C31 C30 C35 118.7(3)
C31 C30 P2 125.3(2)
C35 C30 P2 115.8(2)
C32 C31 C30 120.3(3)
C33 C32 C31 120.5(3)
C34 C33 C32 119.9(3)
C33 C34 C35 120.3(4)
C30 C35 C34 120.2(3)
C41 C36 C37 119.3(3)
C41 C36 P2 119.5(2)
C37 C36 P2 121.1(2)
C36 C37 C38 119.4(4)
C39 C38 C37 120.9(4)
C38 C39 C40 120.3(3)
C39 C40 C41 119.9(4)
C36 C41 C40 120.2(3)
C43 C42 C47 119.5(3)
C43 C42 P4 122.0(2)
C47 C42 P4 118.2(2)
C42 C43 C44 120.8(3)
C45 C44 C43 119.7(4)
C44 C45 C46 120.7(4)
C47 C46 C45 119.6(4)
C42 C47 C46 119.6(4)
C49 C48 C53 118.7(3)
C49 C48 P4 120.8(3)
C53 C48 P4 120.4(2)
C48 C49 C50 120.1(4)
C51 C50 C49 120.3(4)
C50 C51 C52 120.3(4)
C51 C52 C53 120.8(4)
C48 C53 C52 119.9(3)
C54 O1 C57 106.3(5)
O1 C54 C55 106.5(6)
C56 C55 C54 106.5(7)
C57 C56 C55 103.8(6)
O1 C57 C56 106.1(5)
C61 O2 C58 109.3(7)
O2 C58 C59 105.6(8)
C60 C59 C58 102.7(9)
C59 C60 C61 114.6(9)
O2 C61 C60 101.8(7)
C62 O3 C65 106.9(13)
C64 C63 C62 98.9(12)
O3 C62 C63 104.6(13)
C65 C64 C63 113.2(15)
C64 C65 O3 108.4(16)

loop_
_geom_bond_atom_site_label_1
_geom_bond_atom_site_label_2
_geom_bond_distance
Cr1 N2 2.091(2)
Cr1 Cl2 2.2823(8)
Cr1 Cl1 2.3089(8)
Cr1 Cl3 2.3173(8)
Cr1 P4 2.4047(7)
Cr1 P2 2.4204(7)
N1 C1 1.415(3)
N1 P2 1.727(2)
N1 P1 1.757(2)
N2 C1 1.355(3)
N2 C5 1.366(3)
N3 C5 1.416(3)
N3 P4 1.725(2)
N3 P3 1.782(3)
P1 C12 1.829(3)
P1 C6 1.834(3)
P2 C36 1.817(3)
P2 C30 1.824(3)
P3 C18 1.826(4)
P3 C24 1.845(4)
P4 C48 1.808(3)
P4 C42 1.817(3)
C1 C2 1.392(3)
C2 C3 1.375(4)
C3 C4 1.371(4)
C4 C5 1.392(4)
C6 C11' 1.345(8)
C6 C7' 1.396(8)
C6 C11 1.386(9)
C6 C7 1.416(10)
C7 C8 1.402(12)
C8 C9 1.426(12)
C10 C9 1.229(13)
C10 C11 1.399(13)
C7' C8' 1.395(10)
C8' C9 1.450(11)
C10' C9 1.310(13)
C10' C11' 1.390(12)
C12 C13 1.378(5)
C12 C17 1.390(5)
C13 C14 1.418(7)
C14 C15 1.364(9)
C15 C16 1.345(7)
C16 C17 1.383(5)
C18 C23 1.378(5)
C18 C19 1.393(5)
C19 C20 1.358(7)
C20 C21 1.384(7)
C21 C22 1.378(7)
C22 C23 1.365(6)
C24 C25 1.324(6)
C24 C29 1.374(6)
C25 C26 1.389(6)
C26 C27 1.366(8)
C27 C28 1.371(9)
C28 C29 1.400(7)
C30 C31 1.394(4)
C30 C35 1.387(4)
C31 C32 1.383(5)
C32 C33 1.375(6)
C33 C34 1.368(6)
C34 C35 1.396(5)
C36 C41 1.393(5)
C36 C37 1.388(4)
C37 C38 1.398(5)
C38 C39 1.361(6)
C39 C40 1.373(6)
C40 C41 1.396(5)
C42 C43 1.382(4)
C42 C47 1.383(5)
C43 C44 1.383(5)
C44 C45 1.360(6)
C45 C46 1.390(7)
C46 C47 1.395(6)
C48 C49 1.384(4)
C48 C53 1.388(5)
C49 C50 1.403(5)
C50 C51 1.353(6)
C51 C52 1.358(6)
C52 C53 1.394(5)
O1 C54 1.406(7)
O1 C57 1.416(7)
C54 C55 1.472(10)
C55 C56 1.468(10)
C56 C57 1.458(9)
O2 C61 1.389(9)
O2 C58 1.463(10)
C58 C59 1.491(13)
C59 C60 1.386(13)
C60 C61 1.464(11)
O3 C62 1.385(18)
O3 C65 1.48(2)
C63 C64 1.502(19)
C63 C62 1.525(19)
C64 C65 1.24(2)

loop_
_geom_torsion_atom_site_label_1
_geom_torsion_atom_site_label_2
_geom_torsion_atom_site_label_3
_geom_torsion_atom_site_label_4
_geom_torsion
Cl2 Cr1 N2 C1 165.5(11)
Cl1 Cr1 N2 C1 -100.91(19)
Cl3 Cr1 N2 C1 76.84(19)
P4 Cr1 N2 C1 166.97(19)
P2 Cr1 N2 C1 -9.07(18)
Cl2 Cr1 N2 C5 -6.3(13)
Cl1 Cr1 N2 C5 87.36(19)
Cl3 Cr1 N2 C5 -94.90(19)
P4 Cr1 N2 C5 -4.76(18)
P2 Cr1 N2 C5 179.2(2)
C1 N1 P1 C12 66.2(2)
P2 N1 P1 C12 -113.84(16)
C1 N1 P1 C6 -45.2(3)
P2 N1 P1 C6 134.83(15)
C1 N1 P2 C36 126.4(2)
P1 N1 P2 C36 -53.64(16)
C1 N1 P2 C30 -123.4(2)
P1 N1 P2 C30 56.65(17)
C1 N1 P2 Cr1 0.7(2)
P1 N1 P2 Cr1 -179.27(11)
N2 Cr1 P2 N1 3.74(10)
Cl2 Cr1 P2 N1 -175.94(8)
Cl1 Cr1 P2 N1 90.83(8)
Cl3 Cr1 P2 N1 -81.04(8)
P4 Cr1 P2 N1 -8.74(13)
N2 Cr1 P2 C36 -108.50(13)
Cl2 Cr1 P2 C36 71.82(12)
Cl1 Cr1 P2 C36 -21.41(12)
Cl3 Cr1 P2 C36 166.72(12)
P4 Cr1 P2 C36 -120.98(14)
N2 Cr1 P2 C30 123.82(12)
Cl2 Cr1 P2 C30 -55.87(11)
Cl1 Cr1 P2 C30 -149.09(10)
Cl3 Cr1 P2 C30 39.03(10)
P4 Cr1 P2 C30 111.34(13)
C5 N3 P3 C18 21.1(2)
P4 N3 P3 C18 -140.82(17)
C5 N3 P3 C24 -87.4(2)
P4 N3 P3 C24 110.72(18)
C5 N3 P4 C48 -155.9(2)
P3 N3 P4 C48 7.1(2)
C5 N3 P4 C42 94.2(2)
P3 N3 P4 C42 -102.79(17)
C5 N3 P4 Cr1 -26.4(2)
P3 N3 P4 Cr1 136.61(13)
N2 Cr1 P4 N3 15.10(11)
Cl2 Cr1 P4 N3 -164.99(9)
Cl1 Cr1 P4 N3 -71.93(9)
Cl3 Cr1 P4 N3 99.28(9)
P2 Cr1 P4 N3 27.60(14)
N2 Cr1 P4 C48 132.28(13)
Cl2 Cr1 P4 C48 -47.80(12)
Cl1 Cr1 P4 C48 45.26(12)
Cl3 Cr1 P4 C48 -143.54(12)
P2 Cr1 P4 C48 144.79(14)
N2 Cr1 P4 C42 -98.77(12)
Cl2 Cr1 P4 C42 81.15(11)
Cl1 Cr1 P4 C42 174.21(11)
Cl3 Cr1 P4 C42 -14.59(11)
P2 Cr1 P4 C42 -86.26(14)
C5 N2 C1 C2 2.3(4)
Cr1 N2 C1 C2 -169.5(2)
C5 N2 C1 N1 -175.8(2)
Cr1 N2 C1 N1 12.4(3)
P2 N1 C1 N2 -8.0(3)
P1 N1 C1 N2 172.00(18)
P2 N1 C1 C2 173.8(2)
P1 N1 C1 C2 -6.2(4)
N2 C1 C2 C3 -1.7(4)
N1 C1 C2 C3 176.5(3)
C1 C2 C3 C4 0.0(5)
C2 C3 C4 C5 0.9(5)
C1 N2 C5 C4 -1.4(4)
Cr1 N2 C5 C4 170.5(2)
C1 N2 C5 N3 176.6(2)
Cr1 N2 C5 N3 -11.5(3)
C3 C4 C5 N2 -0.2(4)
C3 C4 C5 N3 -178.2(3)
P4 N3 C5 N2 27.7(3)
P3 N3 C5 N2 -134.9(2)
P4 N3 C5 C4 -154.2(2)
P3 N3 C5 C4 43.2(3)
N1 P1 C6 C11' 161.7(6)
C12 P1 C6 C11' 51.8(6)
N1 P1 C6 C7' -21.8(4)
C12 P1 C6 C7' -131.7(4)
N1 P1 C6 C11 105.9(6)
C12 P1 C6 C11 -4.1(6)
N1 P1 C6 C7 -92.0(5)
C12 P1 C6 C7 158.1(5)
C11' C6 C7 C8 -51.2(11)
C7' C6 C7 C8 73.1(10)
C11 C6 C7 C8 -8.9(13)
P1 C6 C7 C8 -173.8(8)
C6 C7 C8 C9 -0.8(15)
C11' C6 C11 C10 74.9(11)
C7' C6 C11 C10 -53.1(12)
C7 C6 C11 C10 7.7(14)
P1 C6 C11 C10 169.9(9)
C9 C10 C11 C6 5(2)
C11' C6 C7' C8' 1.9(10)
C11 C6 C7' C8' 43.8(8)
C7 C6 C7' C8' -71.2(8)
P1 C6 C7' C8' -174.5(6)
C6 C7' C8' C9 5.1(12)
C7' C6 C11' C10' -3.8(13)
C11 C6 C11' C10' -69.4(11)
C7 C6 C11' C10' 53.4(11)
P1 C6 C11' C10' 172.8(9)
C9 C10' C11' C6 -2.0(19)
C11 C10 C9 C10' -75.0(14)
C11 C10 C9 C8 -15.9(19)
C11 C10 C9 C8' 47.1(15)
C11' C10' C9 C10 79.6(13)
C11' C10' C9 C8 -53.1(14)
C11' C10' C9 C8' 8.9(18)
C7 C8 C9 C10 13.7(16)
C7 C8 C9 C10' 51.4(11)
C7 C8 C9 C8' -67.1(10)
C7' C8' C9 C10 -52.8(11)
C7' C8' C9 C10' -10.4(13)
C7' C8' C9 C8 69.0(9)
N1 P1 C12 C13 177.6(4)
C6 P1 C12 C13 -68.9(4)
N1 P1 C12 C17 7.6(3)
C6 P1 C12 C17 121.1(3)
C17 C12 C13 C14 -3.8(8)
P1 C12 C13 C14 -174.4(5)
C12 C13 C14 C15 0.8(10)
C13 C14 C15 C16 1.5(10)
C14 C15 C16 C17 -0.8(8)
C15 C16 C17 C12 -2.3(6)
C13 C12 C17 C16 4.5(6)
P1 C12 C17 C16 174.5(3)
N3 P3 C18 C23 -121.7(3)
C24 P3 C18 C23 -11.2(4)
N3 P3 C18 C19 60.3(3)
C24 P3 C18 C19 170.9(3)
C23 C18 C19 C20 2.8(7)
P3 C18 C19 C20 -179.2(4)
C18 C19 C20 C21 -3.4(8)
C19 C20 C21 C22 1.5(8)
C20 C21 C22 C23 0.9(8)
C21 C22 C23 C18 -1.5(7)
C19 C18 C23 C22 -0.3(6)
P3 C18 C23 C22 -178.2(3)
N3 P3 C24 C25 4.8(4)
C18 P3 C24 C25 -102.3(4)
N3 P3 C24 C29 -170.5(3)
C18 P3 C24 C29 82.4(3)
C29 C24 C25 C26 -0.3(7)
P3 C24 C25 C26 -175.4(4)
C24 C25 C26 C27 0.4(8)
C25 C26 C27 C28 -1.2(9)
C26 C27 C28 C29 2.0(9)
C25 C24 C29 C28 1.1(7)
P3 C24 C29 C28 176.9(4)
C27 C28 C29 C24 -2.0(8)
N1 P2 C30 C31 -43.0(3)
C36 P2 C30 C31 68.1(3)
Cr1 P2 C30 C31 -155.6(2)
N1 P2 C30 C35 141.7(2)
C36 P2 C30 C35 -107.2(3)
Cr1 P2 C30 C35 29.1(3)
C35 C30 C31 C32 0.6(5)
P2 C30 C31 C32 -174.5(2)
C30 C31 C32 C33 0.8(5)
C31 C32 C33 C34 -0.3(6)
C32 C33 C34 C35 -1.7(7)
C31 C30 C35 C34 -2.6(6)
P2 C30 C35 C34 173.0(3)
C33 C34 C35 C30 3.2(7)
N1 P2 C36 C41 -44.2(3)
C30 P2 C36 C41 -161.0(2)
Cr1 P2 C36 C41 65.1(3)
N1 P2 C36 C37 140.3(3)
C30 P2 C36 C37 23.4(3)
Cr1 P2 C36 C37 -110.5(3)
C41 C36 C37 C38 1.1(5)
P2 C36 C37 C38 176.7(3)
C36 C37 C38 C39 0.9(6)
C37 C38 C39 C40 -1.6(7)
C38 C39 C40 C41 0.4(6)
C37 C36 C41 C40 -2.4(5)
P2 C36 C41 C40 -178.0(3)
C39 C40 C41 C36 1.6(6)
N3 P4 C42 C43 -17.2(3)
C48 P4 C42 C43 -129.9(3)
Cr1 P4 C42 C43 91.5(3)
N3 P4 C42 C47 169.9(3)
C48 P4 C42 C47 57.2(3)
Cr1 P4 C42 C47 -81.4(3)
C47 C42 C43 C44 -3.4(5)
P4 C42 C43 C44 -176.2(3)
C42 C43 C44 C45 1.8(6)
C43 C44 C45 C46 1.2(6)
C44 C45 C46 C47 -2.7(7)
C43 C42 C47 C46 1.9(6)
P4 C42 C47 C46 175.0(3)
C45 C46 C47 C42 1.1(7)
N3 P4 C48 C49 -76.0(3)
C42 P4 C48 C49 36.9(3)
Cr1 P4 C48 C49 171.0(3)
N3 P4 C48 C53 108.4(3)
C42 P4 C48 C53 -138.8(3)
Cr1 P4 C48 C53 -4.6(3)
C53 C48 C49 C50 -0.5(6)
P4 C48 C49 C50 -176.2(3)
C48 C49 C50 C51 0.2(7)
C49 C50 C51 C52 0.1(7)
C50 C51 C52 C53 -0.2(7)
C49 C48 C53 C52 0.4(5)
P4 C48 C53 C52 176.2(3)
C51 C52 C53 C48 -0.1(6)
C57 O1 C54 C55 25.1(7)
O1 C54 C55 C56 -7.1(8)
C54 C55 C56 C57 -12.9(8)
C54 O1 C57 C56 -33.9(7)
C55 C56 C57 O1 28.4(7)
C61 O2 C58 C59 24.9(10)
O2 C58 C59 C60 -14.3(11)
C58 C59 C60 C61 0.0(13)
C58 O2 C61 C60 -23.6(9)
C59 C60 C61 O2 14.8(11)
C65 O3 C62 C63 26.0(16)
C64 C63 C62 O3 -27.2(15)
C62 C63 C64 C65 20.4(19)
C63 C64 C65 O3 -6(2)
C62 O3 C65 C64 -14(2)
